data_7039052
loop_
_publ_author_name
'Wang, Dan'
'Li, Shu-Mu'
'Li, Yu-Fei'
'Zheng, Xiang-Jun'
'Jin, Lin-Pei'

_publ_section_title
;
 Hydrogen bond-assisted aggregation-induced emission and application in
 the detection of the Zn(ii) ion.
;
_journal_issue 20
_journal_name_full 'Dalton transactions (Cambridge, England : 2003)'
_journal_page_first 8316
_journal_page_last 8319
_journal_paper_doi 10.1039/c6dt00265j
_journal_volume 45
_journal_year 2016
_chemical_formula_sum 'C24 H22 N8 O10 Zn2'
_chemical_formula_weight 713.24
_chemical_name_systematic
; 
 ? 
;
_space_group_IT_number 15
_symmetry_cell_setting monoclinic
_symmetry_space_group_name_Hall '-C 2yc'
_symmetry_space_group_name_H-M 'C 1 2/c 1'
_atom_sites_solution_hydrogens geom
_atom_sites_solution_primary direct
_atom_sites_solution_secondary difmap
_audit_creation_method SHELXL-97
_cell_angle_alpha 90.00
_cell_angle_beta 89.992(5)
_cell_angle_gamma 90.00
_cell_formula_units_Z 2
_cell_length_a 10.017(3)
_cell_length_b 10.064(3)
_cell_length_c 13.150(4)
_cell_measurement_reflns_used 2355
_cell_measurement_temperature 296(2)
_cell_measurement_theta_max 27.32
_cell_measurement_theta_min 2.87
_cell_volume 1325.7(7)
_computing_cell_refinement 'Bruker SAINT'
_computing_data_collection 'Bruker APEX2'
_computing_data_reduction 'Bruker SAINT'
_computing_molecular_graphics 'Bruker SHELXTL'
_computing_publication_material 'Bruker SHELXTL'
_computing_structure_refinement 'SHELXL-97 (Sheldrick, 1997)'
_computing_structure_solution 'SHELXS-97 (Sheldrick, 1990)'
_diffrn_ambient_temperature 296(2)
_diffrn_measured_fraction_theta_full 0.994
_diffrn_measured_fraction_theta_max 0.994
_diffrn_measurement_device_type 'Bruker APEX-II CCD'
_diffrn_measurement_method '\f and \w scans'
_diffrn_radiation_monochromator graphite
_diffrn_radiation_source 'fine-focus sealed tube'
_diffrn_radiation_type MoK\a
_diffrn_radiation_wavelength 0.71073
_diffrn_reflns_av_R_equivalents 0.0222
_diffrn_reflns_av_sigmaI/netI 0.0250
_diffrn_reflns_limit_h_max 12
_diffrn_reflns_limit_h_min -12
_diffrn_reflns_limit_k_max 8
_diffrn_reflns_limit_k_min -13
_diffrn_reflns_limit_l_max 17
_diffrn_reflns_limit_l_min -17
_diffrn_reflns_number 4212
_diffrn_reflns_theta_full 27.53
_diffrn_reflns_theta_max 27.53
_diffrn_reflns_theta_min 2.87
_diffrn_standards_number 0
_exptl_absorpt_coefficient_mu 1.885
_exptl_absorpt_correction_T_max 0.7159
_exptl_absorpt_correction_T_min 0.5345
_exptl_absorpt_correction_type multi-scan
_exptl_absorpt_process_details SADABS
_exptl_crystal_colour yellow
_exptl_crystal_density_diffrn 1.787
_exptl_crystal_density_method 'not measured'
_exptl_crystal_description bulk
_exptl_crystal_F_000 724
_exptl_crystal_size_max 0.38
_exptl_crystal_size_mid 0.25
_exptl_crystal_size_min 0.19
_refine_diff_density_max 0.339
_refine_diff_density_min -0.282
_refine_diff_density_rms 0.073
_refine_ls_extinction_method none
_refine_ls_goodness_of_fit_ref 1.150
_refine_ls_hydrogen_treatment mixed
_refine_ls_matrix_type full
_refine_ls_number_parameters 102
_refine_ls_number_reflns 1523
_refine_ls_number_restraints 0
_refine_ls_restrained_S_all 1.150
_refine_ls_R_factor_all 0.0296
_refine_ls_R_factor_gt 0.0269
_refine_ls_shift/su_max 0.000
_refine_ls_shift/su_mean 0.000
_refine_ls_structure_factor_coef Fsqd
_refine_ls_weighting_details 'calc w=1/[\s^2^(Fo^2^)+(0.0475P)^2^+0.6179P] where P=(Fo^2^+2Fc^2^)/3'
_refine_ls_weighting_scheme calc
_refine_ls_wR_factor_gt 0.0816
_refine_ls_wR_factor_ref 0.0835
_reflns_number_gt 1403
_reflns_number_total 1523
_reflns_threshold_expression >2sigma(I)
_cod_data_source_file c6dt00265j4.cif
_cod_data_source_block 2
_cod_depositor_comments
;
The following automatic conversions were performed:

'_symmetry_cell_setting' value 'Monoclinic' changed to 'monoclinic'
according to
/usr/data/users/saulius/crontab/automatic-downloads/rss-feeds/RSC/lib/dictionaries/cif_core.dic
dictionary named 'cif_core.dic' version 2.4.2 from 2011-04-26.

'_exptl_absorpt_correction_type' value 'Multi-scan' changed to
'multi-scan' according to
/usr/data/users/saulius/crontab/automatic-downloads/rss-feeds/RSC/lib/dictionaries/cif_core.dic
dictionary named 'cif_core.dic' version 2.4.2 from 2011-04-26.

Automatic conversion script
Id: cif_fix_values 4268 2015-11-12 08:31:59Z antanas 

 Adding full bibliography for 7039051--7039052.cif.
;
_cod_original_cell_volume 1325.6(6)
_cod_original_sg_symbol_H-M C2/c
_cod_database_code 7039052

loop_
_symmetry_equiv_pos_as_xyz
'x, y, z'
'-x, y, -z+1/2'
'x+1/2, y+1/2, z'
'-x+1/2, y+1/2, -z+1/2'
'-x, -y, -z'
'x, -y, z-1/2'
'-x+1/2, -y+1/2, -z'
'x+1/2, -y+1/2, z-1/2'

loop_
_atom_site_label
_atom_site_type_symbol
_atom_site_fract_x
_atom_site_fract_y
_atom_site_fract_z
_atom_site_U_iso_or_equiv
_atom_site_adp_type
_atom_site_occupancy
_atom_site_symmetry_multiplicity
_atom_site_calc_flag
_atom_site_refinement_flags
C3 C -0.0467(3) 0.2161(2) -0.08101(18) 0.0382(5) Uani 1 1 d .
H3 H -0.1069 0.2474 -0.1292 0.046 Uiso 1 1 calc R
C5 C -0.0694(2) 0.2373(2) 0.02218(17) 0.0338(5) Uani 1 1 d .
H5 H -0.1462 0.2819 0.0426 0.041 Uiso 1 1 calc R
C7 C 0.12848(19) 0.12996(19) 0.06466(15) 0.0264(4) Uani 1 1 d .
C8 C 0.21652(19) 0.0903(2) 0.15200(16) 0.0308(4) Uani 1 1 d .
C10 C 0.1577(2) 0.1034(2) -0.03805(16) 0.0301(4) Uani 1 1 d .
C11 C 0.0648(2) 0.1488(2) -0.11060(16) 0.0378(5) Uani 1 1 d .
H11 H 0.0798 0.1328 -0.1793 0.045 Uiso 1 1 calc R
N1 N 0.26926(19) 0.0391(2) -0.06858(16) 0.0436(5) Uani 1 1 d .
H1A H 0.3264 0.0123 -0.0243 0.052 Uiso 1 1 calc R
H1B H 0.2830 0.0251 -0.1322 0.052 Uiso 1 1 calc R
N2 N 0.01660(17) 0.19498(16) 0.09225(13) 0.0273(4) Uani 1 1 d .
O1 O 0.18033(15) 0.12449(18) 0.24058(11) 0.0404(4) Uani 1 1 d .
O2 O 0.0000 0.4164(2) 0.2500 0.0513(7) Uani 1 2 d S
H2 H 0.0569 0.4435 0.2897 0.077 Uiso 0.50 1 calc PR
O3 O 0.32008(16) 0.02607(18) 0.13288(14) 0.0464(4) Uani 1 1 d .
Zn1 Zn 0.0000 0.21784(3) 0.2500 0.02999(14) Uani 1 2 d S

loop_
_atom_site_aniso_label
_atom_site_aniso_U_11
_atom_site_aniso_U_22
_atom_site_aniso_U_33
_atom_site_aniso_U_23
_atom_site_aniso_U_13
_atom_site_aniso_U_12
C3 0.0427(12) 0.0430(13) 0.0290(11) 0.0024(9) -0.0103(9) 0.0004(9)
C5 0.0314(10) 0.0388(11) 0.0313(11) -0.0010(9) -0.0062(8) 0.0046(8)
C7 0.0281(9) 0.0242(9) 0.0269(10) 0.0007(7) -0.0022(7) -0.0025(7)
C8 0.0289(9) 0.0315(10) 0.0319(11) 0.0025(8) -0.0044(8) 0.0012(8)
C10 0.0321(10) 0.0291(10) 0.0290(10) -0.0001(8) 0.0042(8) -0.0061(8)
C11 0.0494(13) 0.0411(12) 0.0231(10) 0.0001(9) -0.0009(9) -0.0032(10)
N1 0.0402(10) 0.0531(12) 0.0376(10) -0.0060(9) 0.0079(8) 0.0065(9)
N2 0.0267(8) 0.0310(8) 0.0242(8) -0.0004(6) -0.0024(6) -0.0004(6)
O1 0.0385(8) 0.0571(10) 0.0257(8) 0.0043(7) -0.0052(6) 0.0121(7)
O2 0.0744(18) 0.0367(12) 0.0429(14) 0.000 -0.0291(12) 0.000
O3 0.0386(8) 0.0555(10) 0.0452(10) -0.0050(8) -0.0087(7) 0.0182(8)
Zn1 0.0301(2) 0.0382(2) 0.0217(2) 0.000 -0.00208(12) 0.000

loop_
_atom_type_symbol
_atom_type_description
_atom_type_scat_dispersion_real
_atom_type_scat_dispersion_imag
_atom_type_scat_source
C C 0.0033 0.0016 'International Tables Vol C Tables 4.2.6.8 and 6.1.1.4'
H H 0.0000 0.0000 'International Tables Vol C Tables 4.2.6.8 and 6.1.1.4'
N N 0.0061 0.0033 'International Tables Vol C Tables 4.2.6.8 and 6.1.1.4'
O O 0.0106 0.0060 'International Tables Vol C Tables 4.2.6.8 and 6.1.1.4'
Zn Zn 0.2839 1.4301 'International Tables Vol C Tables 4.2.6.8 and 6.1.1.4'

loop_
_geom_angle_atom_site_label_1
_geom_angle_atom_site_label_2
_geom_angle_atom_site_label_3
_geom_angle
_geom_angle_site_symmetry_1
_geom_angle_site_symmetry_3
C11 C3 C5 119.2(2) . .
C11 C3 H3 120.4 . .
C5 C3 H3 120.4 . .
N2 C5 C3 121.3(2) . .
N2 C5 H5 119.3 . .
C3 C5 H5 119.3 . .
N2 C7 C10 121.56(18) . .
N2 C7 C8 114.30(18) . .
C10 C7 C8 124.15(18) . .
O3 C8 O1 124.30(19) . .
O3 C8 C7 118.14(19) . .
O1 C8 C7 117.56(17) . .
N1 C10 C7 123.2(2) . .
N1 C10 C11 120.0(2) . .
C7 C10 C11 116.81(19) . .
C3 C11 C10 120.6(2) . .
C3 C11 H11 119.7 . .
C10 C11 H11 119.7 . .
C10 N1 H1A 120.0 . .
C10 N1 H1B 120.0 . .
H1A N1 H1B 120.0 . .
C5 N2 C7 120.46(18) . .
C5 N2 Zn1 126.83(15) . .
C7 N2 Zn1 112.71(13) . .
C8 O1 Zn1 115.72(13) . .
Zn1 O2 H2 109.5 . .
O2 Zn1 O1 117.42(5) . 2
O2 Zn1 O1 117.42(5) . .
O1 Zn1 O1 125.15(11) 2 .
O2 Zn1 N2 96.31(5) . 2
O1 Zn1 N2 79.57(6) 2 2
O1 Zn1 N2 94.58(6) . 2
O2 Zn1 N2 96.31(5) . .
O1 Zn1 N2 94.58(6) 2 .
O1 Zn1 N2 79.57(6) . .
N2 Zn1 N2 167.38(9) 2 .

loop_
_geom_bond_atom_site_label_1
_geom_bond_atom_site_label_2
_geom_bond_distance
_geom_bond_site_symmetry_2
C3 C11 1.363(3) .
C3 C5 1.392(3) .
C3 H3 0.9300 .
C5 N2 1.331(3) .
C5 H5 0.9300 .
C7 N2 1.347(3) .
C7 C10 1.408(3) .
C7 C8 1.502(3) .
C8 O3 1.248(3) .
C8 O1 1.267(3) .
C10 N1 1.352(3) .
C10 C11 1.409(3) .
C11 H11 0.9300 .
N1 H1A 0.8600 .
N1 H1B 0.8600 .
N2 Zn1 2.0937(19) .
O1 Zn1 2.0397(16) .
O2 Zn1 1.998(2) .
O2 H2 0.8200 .
Zn1 O1 2.0397(16) 2
Zn1 N2 2.0937(18) 2

loop_
_geom_torsion_atom_site_label_1
_geom_torsion_atom_site_label_2
_geom_torsion_atom_site_label_3
_geom_torsion_atom_site_label_4
_geom_torsion
_geom_torsion_site_symmetry_4
C11 C3 C5 N2 1.0(4) .
N2 C7 C8 O3 177.84(19) .
C10 C7 C8 O3 -2.4(3) .
N2 C7 C8 O1 -2.1(3) .
C10 C7 C8 O1 177.64(19) .
N2 C7 C10 N1 179.63(19) .
C8 C7 C10 N1 -0.1(3) .
N2 C7 C10 C11 0.4(3) .
C8 C7 C10 C11 -179.37(19) .
C5 C3 C11 C10 -1.3(4) .
N1 C10 C11 C3 -178.7(2) .
C7 C10 C11 C3 0.6(3) .
C3 C5 N2 C7 -0.1(3) .
C3 C5 N2 Zn1 179.82(16) .
C10 C7 N2 C5 -0.6(3) .
C8 C7 N2 C5 179.14(18) .
C10 C7 N2 Zn1 179.45(14) .
C8 C7 N2 Zn1 -0.8(2) .
O3 C8 O1 Zn1 -175.95(17) .
C7 C8 O1 Zn1 4.0(2) .
C8 O1 Zn1 O2 -95.13(16) .
C8 O1 Zn1 O1 84.87(16) 2
C8 O1 Zn1 N2 165.33(16) 2
C8 O1 Zn1 N2 -3.39(16) .
C5 N2 Zn1 O2 -61.01(18) .
C7 N2 Zn1 O2 118.91(13) .
C5 N2 Zn1 O1 57.26(19) 2
C7 N2 Zn1 O1 -122.82(14) 2
C5 N2 Zn1 O1 -177.81(19) .
C7 N2 Zn1 O1 2.11(13) .
C5 N2 Zn1 N2 118.99(18) 2
C7 N2 Zn1 N2 -61.09(13) 2
